data_7221245
loop_
_publ_author_name
'Stoeger, W.'

_publ_section_title
;
 Die Kristallstrukturen von Tl Pb I3 und Tl4 Pb I6
;
_journal_name_full
;
Zeitschrift fuer Naturforschung, Teil B. Anorganische Chemie, Organische 
Chemie (2,1947-32,1977)
;
_journal_page_first 975
_journal_page_last 981
_journal_volume 32
_journal_year 1977
_chemical_formula_sum 'I6 Pb Tl4'
_chemical_name_systematic 'Tl4 Pb I6'
_space_group_IT_number 55
_symmetry_space_group_name_Hall '-P 2 2ab'
_symmetry_space_group_name_H-M 'P b a m'
_cell_angle_alpha 90
_cell_angle_beta 90
_cell_angle_gamma 90
_cell_formula_units_Z 2
_cell_length_a 19.117
_cell_length_b 9.877
_cell_length_c 4.586
_cell_volume 865.922
_citation_journal_id_ASTM ZENBAX
_cod_data_source_file Stoeger_ZENBAX_1977_160.cif
_cod_data_source_block I6Pb1Tl4
_cod_original_cell_volume 865.9221
_cod_original_formula_sum 'I6 Pb1 Tl4'
_cod_database_code 7221245

loop_
_symmetry_equiv_pos_as_xyz
x,y,z
-x,-y,z
x+1/2,-y+1/2,-z
-x+1/2,y+1/2,-z
-x,-y,-z
x,y,-z
-x-1/2,y-1/2,z
x-1/2,-y-1/2,z

loop_
_atom_site_label
_atom_site_type_symbol
_atom_site_fract_x
_atom_site_fract_y
_atom_site_fract_z
_atom_site_occupancy
_atom_site_U_iso_or_equiv
Tl1 Tl+1 0.08072 0.60279 0.5 1 0.0
Pb1 Pb+2 0 0 0 1 0.0
I2 I-1 0.11548 0.9396 0.5 1 0.0
Tl2 Tl+1 0.20458 0.29303 0.5 1 0.0
I3 I-1 0.28607 0.0929 0 1 0.0
I1 I-1 0.05377 0.3055 0 1 0.0
